data_4122599
loop_
_publ_author_name
'Friedfeld, Max R.'
'Margulieux, Grant W.'
'Schaefer, Brian A.'
'Chirik, Paul J.'

_publ_section_title
;
 Bis(phosphine)cobalt dialkyl complexes for directed catalytic alkene
 hydrogenation.
;
_journal_issue 38
_journal_name_full 'Journal of the American Chemical Society'
_journal_page_first 13178
_journal_page_last 13181
_journal_paper_doi 10.1021/ja507902z
_journal_volume 136
_journal_year 2014
_chemical_formula_sum 'C18 H46 Co P2 Si2'
_chemical_formula_weight 439.60
_chemical_name_systematic
;
 ?
;
_space_group_IT_number 15
_symmetry_cell_setting monoclinic
_symmetry_space_group_name_Hall '-C 2yc'
_symmetry_space_group_name_H-M 'C 1 2/c 1'
_atom_sites_solution_hydrogens geom
_atom_sites_solution_primary direct
_atom_sites_solution_secondary difmap
_audit_creation_method SHELXL-97
_cell_angle_alpha 90.00
_cell_angle_beta 95.056(5)
_cell_angle_gamma 90.00
_cell_formula_units_Z 4
_cell_length_a 14.892(4)
_cell_length_b 10.862(3)
_cell_length_c 15.727(4)
_cell_measurement_reflns_used 4562
_cell_measurement_temperature 100(2)
_cell_measurement_theta_max 27.64
_cell_measurement_theta_min 3.58
_cell_volume 2534.1(12)
_computing_cell_refinement 'SHELXL-97 (Sheldrick, 2008)'
_computing_data_collection 'BRUKER APEX II software suite (Bruker AXS)'
_computing_data_reduction 'BRUKER APEX II software suite (Bruker AXS)'
_computing_molecular_graphics 'ORTEP 3 (Farrugia, 1997)'
_computing_structure_refinement 'SHELXL-97 (Sheldrick, 2008)'
_computing_structure_solution 'SIR-92 (Farrugia, 1994)'
_diffrn_ambient_temperature 100(2)
_diffrn_measured_fraction_theta_full 0.988
_diffrn_measured_fraction_theta_max 0.988
_diffrn_measurement_device_type 'Bruker APEX II CCD'
_diffrn_measurement_method 'phi and omega scans'
_diffrn_radiation_monochromator graphite
_diffrn_radiation_source 'fine-focus sealed tube'
_diffrn_radiation_type MoK\a
_diffrn_radiation_wavelength 0.71073
_diffrn_reflns_av_R_equivalents 0.0602
_diffrn_reflns_av_sigmaI/netI 0.0589
_diffrn_reflns_limit_h_max 19
_diffrn_reflns_limit_h_min -19
_diffrn_reflns_limit_k_max 14
_diffrn_reflns_limit_k_min -13
_diffrn_reflns_limit_l_max 20
_diffrn_reflns_limit_l_min -20
_diffrn_reflns_number 10267
_diffrn_reflns_theta_full 27.62
_diffrn_reflns_theta_max 27.62
_diffrn_reflns_theta_min 2.32
_exptl_absorpt_coefficient_mu 0.898
_exptl_absorpt_correction_T_max 0.7456
_exptl_absorpt_correction_T_min 0.5470
_exptl_absorpt_correction_type multi-scan
_exptl_absorpt_process_details 'SADABS V2008/1 (Bruker AXS)'
_exptl_crystal_colour orange
_exptl_crystal_density_diffrn 1.152
_exptl_crystal_density_method 'not measured'
_exptl_crystal_description plate
_exptl_crystal_F_000 956
_exptl_crystal_size_max 0.098
_exptl_crystal_size_mid 0.095
_exptl_crystal_size_min 0.084
_refine_diff_density_max 1.275
_refine_diff_density_min -0.776
_refine_diff_density_rms 0.123
_refine_ls_extinction_method none
_refine_ls_goodness_of_fit_ref 1.036
_refine_ls_hydrogen_treatment constr
_refine_ls_matrix_type full
_refine_ls_number_parameters 110
_refine_ls_number_reflns 2907
_refine_ls_number_restraints 0
_refine_ls_restrained_S_all 1.036
_refine_ls_R_factor_all 0.0811
_refine_ls_R_factor_gt 0.0523
_refine_ls_shift/su_max 0.000
_refine_ls_shift/su_mean 0.000
_refine_ls_structure_factor_coef Fsqd
_refine_ls_weighting_details 'calc w=1/[\s^2^(Fo^2^)+(0.0943P)^2^+1.4364P] where P=(Fo^2^+2Fc^2^)/3'
_refine_ls_weighting_scheme calc
_refine_ls_wR_factor_gt 0.1355
_refine_ls_wR_factor_ref 0.1552
_reflns_number_gt 2139
_reflns_number_total 2907
_reflns_threshold_expression >2\s(I)
_cod_data_source_file ja507902z_si_002.cif
_cod_data_source_block mrf8
_cod_depositor_comments 'Adding full bibliography for 4122598--4122602.cif.'
_cod_original_cell_volume 2534.0(11)
_cod_original_sg_symbol_H-M C2/c
_cod_database_code 4122599

loop_
_symmetry_equiv_pos_as_xyz
'x, y, z'
'-x, y, -z+1/2'
'x+1/2, y+1/2, z'
'-x+1/2, y+1/2, -z+1/2'
'-x, -y, -z'
'x, -y, z-1/2'
'-x+1/2, -y+1/2, -z'
'x+1/2, -y+1/2, z-1/2'

loop_
_atom_site_label
_atom_site_type_symbol
_atom_site_fract_x
_atom_site_fract_y
_atom_site_fract_z
_atom_site_U_iso_or_equiv
_atom_site_adp_type
_atom_site_occupancy
_atom_site_symmetry_multiplicity
_atom_site_calc_flag
_atom_site_refinement_flags
C1 C 0.2331(3) -0.1404(4) 0.4047(3) 0.0337(9) Uani 1 1 d .
H1A H 0.1990 -0.2176 0.4044 0.051 Uiso 1 1 calc R
H1B H 0.2659 -0.1286 0.4609 0.051 Uiso 1 1 calc R
H1C H 0.2761 -0.1440 0.3610 0.051 Uiso 1 1 calc R
C2 C 0.1683(2) -0.0332(3) 0.3856(2) 0.0252(7) Uani 1 1 d .
H2A H 0.2040 0.0438 0.3872 0.030 Uiso 1 1 calc R
H2B H 0.1279 -0.0283 0.4323 0.030 Uiso 1 1 calc R
C3 C 0.1793(2) -0.0668(3) 0.2047(3) 0.0278(8) Uani 1 1 d .
H3A H 0.2087 -0.1473 0.2174 0.033 Uiso 1 1 calc R
H3B H 0.1462 -0.0728 0.1474 0.033 Uiso 1 1 calc R
C4 C 0.2522(2) 0.0316(4) 0.2022(3) 0.0350(9) Uani 1 1 d .
H4A H 0.2239 0.1117 0.1896 0.052 Uiso 1 1 calc R
H4B H 0.2919 0.0110 0.1578 0.052 Uiso 1 1 calc R
H4C H 0.2876 0.0352 0.2577 0.052 Uiso 1 1 calc R
C5 C 0.0387(2) -0.1879(3) 0.2857(3) 0.0267(8) Uani 1 1 d .
H5A H 0.0812 -0.2558 0.2767 0.032 Uiso 1 1 calc R
H5B H 0.0145 -0.2002 0.3418 0.032 Uiso 1 1 calc R
C15 C 0.0874(2) 0.2422(3) 0.2984(2) 0.0188(7) Uani 1 1 d .
H15A H 0.1488 0.2077 0.3103 0.023 Uiso 1 1 calc R
H15B H 0.0900 0.3112 0.2575 0.023 Uiso 1 1 calc R
C16 C -0.0102(3) 0.4530(3) 0.3849(3) 0.0330(9) Uani 1 1 d .
H16A H 0.0370 0.5144 0.3783 0.049 Uiso 1 1 calc R
H16B H -0.0418 0.4732 0.4352 0.049 Uiso 1 1 calc R
H16C H -0.0531 0.4533 0.3340 0.049 Uiso 1 1 calc R
C17 C -0.0433(2) 0.1867(4) 0.4375(3) 0.0323(8) Uani 1 1 d .
H17A H -0.0908 0.1716 0.3915 0.048 Uiso 1 1 calc R
H17B H -0.0699 0.2231 0.4865 0.048 Uiso 1 1 calc R
H17C H -0.0140 0.1087 0.4547 0.048 Uiso 1 1 calc R
C18 C 0.1334(3) 0.3059(4) 0.4907(3) 0.0365(9) Uani 1 1 d .
H18A H 0.1626 0.2255 0.4994 0.055 Uiso 1 1 calc R
H18B H 0.1062 0.3301 0.5427 0.055 Uiso 1 1 calc R
H18C H 0.1783 0.3674 0.4775 0.055 Uiso 1 1 calc R
Si2 Si 0.04265(6) 0.29574(8) 0.39889(6) 0.0216(2) Uani 1 1 d .
P1 P 0.09768(5) -0.03784(7) 0.28390(6) 0.0187(2) Uani 1 1 d .
Co1 Co 0.0000 0.10980(5) 0.2500 0.0160(2) Uani 1 2 d S

loop_
_atom_site_aniso_label
_atom_site_aniso_U_11
_atom_site_aniso_U_22
_atom_site_aniso_U_33
_atom_site_aniso_U_23
_atom_site_aniso_U_13
_atom_site_aniso_U_12
C1 0.0243(18) 0.037(2) 0.039(2) 0.0101(18) -0.0034(16) 0.0081(16)
C2 0.0194(16) 0.0252(17) 0.0302(19) 0.0044(14) -0.0028(14) 0.0009(13)
C3 0.0220(17) 0.0264(17) 0.035(2) -0.0011(15) 0.0048(15) 0.0060(14)
C4 0.0189(18) 0.039(2) 0.048(2) 0.0083(18) 0.0107(17) 0.0054(15)
C5 0.0235(17) 0.0158(15) 0.041(2) 0.0040(15) 0.0012(16) 0.0018(13)
C15 0.0108(14) 0.0186(15) 0.0261(17) -0.0029(13) -0.0035(12) -0.0003(12)
C16 0.031(2) 0.0314(19) 0.034(2) -0.0113(16) -0.0091(16) 0.0148(16)
C17 0.0226(18) 0.046(2) 0.029(2) 0.0042(17) 0.0046(15) 0.0064(16)
C18 0.0273(19) 0.046(2) 0.034(2) -0.0110(18) -0.0105(16) 0.0116(17)
Si2 0.0146(4) 0.0251(5) 0.0241(5) -0.0042(4) -0.0042(4) 0.0052(3)
P1 0.0121(4) 0.0171(4) 0.0266(5) 0.0011(3) -0.0004(3) 0.0016(3)
Co1 0.0086(3) 0.0165(3) 0.0225(4) 0.000 -0.0008(2) 0.000

loop_
_atom_type_symbol
_atom_type_description
_atom_type_scat_dispersion_real
_atom_type_scat_dispersion_imag
_atom_type_scat_source
C C 0.0033 0.0016 'International Tables Vol C Tables 4.2.6.8 and 6.1.1.4'
H H 0.0000 0.0000 'International Tables Vol C Tables 4.2.6.8 and 6.1.1.4'
Si Si 0.0817 0.0704 'International Tables Vol C Tables 4.2.6.8 and 6.1.1.4'
P P 0.1023 0.0942 'International Tables Vol C Tables 4.2.6.8 and 6.1.1.4'
Co Co 0.3494 0.9721 'International Tables Vol C Tables 4.2.6.8 and 6.1.1.4'

loop_
_geom_angle_atom_site_label_1
_geom_angle_atom_site_label_2
_geom_angle_atom_site_label_3
_geom_angle
_geom_angle_site_symmetry_1
_geom_angle_site_symmetry_3
C1 C2 P1 117.0(3) . .
C4 C3 P1 114.2(3) . .
C5 C5 P1 108.32(17) 2 .
Si2 C15 Co1 105.78(15) . .
C15 Si2 C17 112.47(16) . .
C15 Si2 C16 111.16(17) . .
C17 Si2 C16 108.59(18) . .
C15 Si2 C18 112.40(16) . .
C17 Si2 C18 104.5(2) . .
C16 Si2 C18 107.36(18) . .
C2 P1 C3 103.45(17) . .
C2 P1 C5 104.26(16) . .
C3 P1 C5 101.67(17) . .
C2 P1 Co1 120.44(12) . .
C3 P1 Co1 115.00(12) . .
C5 P1 Co1 109.94(11) . .
C15 Co1 C15 90.43(18) 2 .
C15 Co1 P1 92.11(9) 2 2
C15 Co1 P1 172.16(10) . 2
C15 Co1 P1 172.16(10) 2 .
C15 Co1 P1 92.11(9) . .
P1 Co1 P1 86.35(5) 2 .

loop_
_geom_bond_atom_site_label_1
_geom_bond_atom_site_label_2
_geom_bond_distance
_geom_bond_site_symmetry_2
C1 C2 1.526(5) .
C2 P1 1.836(4) .
C3 C4 1.526(5) .
C3 P1 1.843(4) .
C5 C5 1.538(7) 2
C5 P1 1.853(3) .
C15 Si2 1.862(3) .
C15 Co1 2.042(3) .
C16 Si2 1.886(4) .
C17 Si2 1.884(4) .
C18 Si2 1.892(4) .
P1 Co1 2.1989(9) .
Co1 C15 2.042(3) 2
Co1 P1 2.1989(9) 2

loop_
_geom_torsion_atom_site_label_1
_geom_torsion_atom_site_label_2
_geom_torsion_atom_site_label_3
_geom_torsion_atom_site_label_4
_geom_torsion
_geom_torsion_site_symmetry_1
_geom_torsion_site_symmetry_4
Co1 C15 Si2 C17 15.8(2) . .
Co1 C15 Si2 C16 -106.24(18) . .
Co1 C15 Si2 C18 133.39(18) . .
C1 C2 P1 C3 -50.9(3) . .
C1 C2 P1 C5 55.1(3) . .
C1 C2 P1 Co1 179.0(2) . .
C4 C3 P1 C2 -59.8(3) . .
C4 C3 P1 C5 -167.7(3) . .
C4 C3 P1 Co1 73.6(3) . .
C5 C5 P1 C2 166.4(3) 2 .
C5 C5 P1 C3 -86.2(3) 2 .
C5 C5 P1 Co1 36.0(4) 2 .
Si2 C15 Co1 P1 -107.59(13) . .
C2 P1 Co1 C15 39.97(17) . .
C3 P1 Co1 C15 -84.90(16) . .
C5 P1 Co1 C15 161.11(17) . .
C2 P1 Co1 P1 -132.33(14) . 2
C3 P1 Co1 P1 102.80(14) . 2
C5 P1 Co1 P1 -11.19(13) . 2
